data_2012904
loop_
_publ_author_name
'Cai, Chen-Xin'
'Tian, Yun-Qi'
'Li, Yi-Zhi'
'You, Xiao-Zeng'

_publ_section_title
;
 The mononuclear cobalt(II) complex Co^II^(DMBDIZ)~2~(NCS)~2~, where
 DMBDIZ is 2,6-dimethylbenzo[1,2-<i>d</i>:4,5-<i>d</i>']diimidazole
;
_journal_issue 8
_journal_name_full 'Acta Crystallographica Section C'
_journal_page_first m459
_journal_page_last m460
_journal_paper_doi 10.1107/S0108270102011423
_journal_volume 58
_journal_year 2002
_chemical_formula_iupac '[Co (N C S)2 (C10 H10 N4)2]'
_chemical_formula_moiety 'C22 H20 Co N10 S2'
_chemical_formula_sum 'C22 H20 Co N10 S2'
_chemical_formula_weight 547.53
_chemical_name_systematic
;
 ?
;
_space_group_IT_number 2
_symmetry_cell_setting triclinic
_symmetry_space_group_name_Hall '-P 1'
_symmetry_space_group_name_H-M 'P -1'
_atom_sites_solution_hydrogens geom
_atom_sites_solution_primary direct
_atom_sites_solution_secondary difmap
_audit_creation_method SHELXL-97
_cell_angle_alpha 80.527(3)
_cell_angle_beta 84.183(3)
_cell_angle_gamma 67.291(3)
_cell_formula_units_Z 2
_cell_length_a 7.9459(13)
_cell_length_b 7.9698(12)
_cell_length_c 20.111(3)
_cell_measurement_reflns_used 1139
_cell_measurement_temperature 293(2)
_cell_measurement_theta_max 21.57
_cell_measurement_theta_min 2.78
_cell_volume 1157.8(3)
_computing_cell_refinement 'SAINT (Bruker, 2000)'
_computing_data_collection 'SMART (Bruker, 2000)'
_computing_data_reduction SAINT
_computing_molecular_graphics SHELXTL
_computing_publication_material SHELXTL
_computing_structure_refinement SHELXTL
_computing_structure_solution 'SHELXTL (Bruker, 2000)'
_diffrn_ambient_temperature 293(2)
_diffrn_measured_fraction_theta_full 0.976
_diffrn_measured_fraction_theta_max 0.976
_diffrn_measurement_device_type 'Bruker SMART APEX CCD area-detector'
_diffrn_measurement_method '\f and \w'
_diffrn_radiation_monochromator graphite
_diffrn_radiation_source 'fine-focus sealed tube'
_diffrn_radiation_type MoK\a
_diffrn_radiation_wavelength 0.71073
_diffrn_reflns_av_R_equivalents 0.0319
_diffrn_reflns_av_sigmaI/netI 0.0791
_diffrn_reflns_limit_h_max 9
_diffrn_reflns_limit_h_min -9
_diffrn_reflns_limit_k_max 9
_diffrn_reflns_limit_k_min -5
_diffrn_reflns_limit_l_max 23
_diffrn_reflns_limit_l_min -23
_diffrn_reflns_number 5908
_diffrn_reflns_theta_full 24.99
_diffrn_reflns_theta_max 24.99
_diffrn_reflns_theta_min 2.06
_diffrn_standards_decay_% 0
_diffrn_standards_number 0
_exptl_absorpt_coefficient_mu 0.956
_exptl_absorpt_correction_T_max 0.8318
_exptl_absorpt_correction_T_min 0.7624
_exptl_absorpt_correction_type multi-scan
_exptl_absorpt_process_details '(SADABS; Bruker, 2000)'
_exptl_crystal_colour dark-blue
_exptl_crystal_density_diffrn 1.571
_exptl_crystal_density_method 'not measured'
_exptl_crystal_description block
_exptl_crystal_F_000 562
_exptl_crystal_size_max 0.30
_exptl_crystal_size_mid 0.25
_exptl_crystal_size_min 0.20
_refine_diff_density_max 0.484
_refine_diff_density_min -0.286
_refine_ls_extinction_method none
_refine_ls_goodness_of_fit_ref 1.008
_refine_ls_hydrogen_treatment constr
_refine_ls_matrix_type full
_refine_ls_number_parameters 320
_refine_ls_number_reflns 3999
_refine_ls_number_restraints 0
_refine_ls_restrained_S_all 1.008
_refine_ls_R_factor_all 0.0826
_refine_ls_R_factor_gt 0.0558
_refine_ls_shift/su_max <0.001
_refine_ls_shift/su_mean 0.000
_refine_ls_structure_factor_coef Fsqd
_refine_ls_weighting_details 'calc w = 1/[\s^2^(Fo^2^)] where P = (Fo^2^+2Fc^2^)/3'
_refine_ls_weighting_scheme calc
_refine_ls_wR_factor_gt 0.1165
_refine_ls_wR_factor_ref 0.1273
_reflns_number_gt 2919
_reflns_number_total 3999
_reflns_threshold_expression I>2\s(I)
_cod_data_source_file tr1029.cif
_cod_data_source_block I
_cod_database_code 2012904
_cod_database_fobs_code 2012904

loop_
_symmetry_equiv_pos_as_xyz
'x, y, z'
'-x, -y, -z'

loop_
_atom_site_label
_atom_site_fract_x
_atom_site_fract_y
_atom_site_fract_z
_atom_site_U_iso_or_equiv
_atom_site_adp_type
_atom_site_calc_flag
_atom_site_refinement_flags
_atom_site_occupancy
_atom_site_disorder_assembly
_atom_site_disorder_group
_atom_site_type_symbol
Co1 -0.00747(7) 1.00223(8) 0.22422(3) 0.03069(19) Uani d . 1 . . Co
S2 0.0456(2) 1.4466(2) 0.32652(6) 0.0592(4) Uani d . 1 . . S
S1 0.54062(17) 0.48438(19) 0.22645(7) 0.0565(4) Uani d . 1 . . S
N8 -0.3380(4) 1.5256(5) -0.08470(17) 0.0341(8) Uani d . 1 . . N
H8A -0.3797 1.5266 -0.1227 0.041 Uiso calc R 1 . . H
N6 -0.1967(4) 0.9129(5) 0.05407(16) 0.0311(8) Uani d . 1 . . N
H6A -0.2173 0.8388 0.0323 0.037 Uiso calc R 1 . . H
N7 -0.2509(4) 1.6296(5) -0.00461(16) 0.0315(8) Uani d . 1 . . N
N5 -0.1202(4) 1.0173(5) 0.13703(15) 0.0287(8) Uani d . 1 . . N
N4 -0.1211(4) 0.9348(5) 0.31333(15) 0.0294(8) Uani d . 1 . . N
N3 -0.2848(4) 0.8526(5) 0.39730(16) 0.0336(8) Uani d . 1 . . N
H3A -0.3757 0.8323 0.4189 0.040 Uiso calc R 1 . . H
N2 0.2252(5) 0.6993(5) 0.55108(16) 0.0385(9) Uani d . 1 . . N
H2A 0.1974 0.6572 0.5910 0.046 Uiso calc R 1 . . H
N1 0.3891(4) 0.7881(5) 0.46712(16) 0.0352(9) Uani d . 1 . . N
C6 -0.0192(5) 0.8803(5) 0.37115(18) 0.0272(9) Uani d . 1 . . C
C18 -0.2295(5) 1.4445(5) 0.01743(19) 0.0269(9) Uani d . 1 . . C
C17 -0.1719(5) 1.3340(5) 0.07744(19) 0.0292(9) Uani d . 1 . . C
H17A -0.1369 1.3755 0.1123 0.035 Uiso calc R 1 . . H
C12 -0.3140(5) 1.6682(6) -0.0647(2) 0.0322(10) Uani d . 1 . . C
C19 -0.1374(5) 0.8744(6) 0.1170(2) 0.0311(10) Uani d . 1 . . C
C13 -0.2851(5) 1.3788(6) -0.0345(2) 0.0290(9) Uani d . 1 . . C
C7 0.1544(5) 0.8756(6) 0.3796(2) 0.0326(10) Uani d . 1 . . C
H7B 0.2220 0.9134 0.3441 0.039 Uiso calc R 1 . . H
C16 -0.1692(5) 1.1580(6) 0.08302(19) 0.0280(9) Uani d . 1 . . C
C15 -0.2191(5) 1.0956(5) 0.0300(2) 0.0269(9) Uani d . 1 . . C
C5 -0.1212(5) 0.8251(6) 0.4253(2) 0.0317(10) Uani d . 1 . . C
C9 -0.2781(5) 0.9150(6) 0.3323(2) 0.0329(10) Uani d . 1 . . C
N10 0.0169(5) 1.2276(5) 0.23768(19) 0.0434(9) Uani d . 1 . . N
N9 0.2335(5) 0.8059(6) 0.21789(18) 0.0419(9) Uani d . 1 . . N
C4 -0.0582(5) 0.7616(6) 0.4893(2) 0.0361(11) Uani d . 1 . . C
H4A -0.1262 0.7255 0.5250 0.043 Uiso calc R 1 . . H
C22 0.3616(6) 0.6701(7) 0.2221(2) 0.0357(11) Uani d . 1 . . C
C14 -0.2810(5) 1.2030(6) -0.0300(2) 0.0320(10) Uani d . 1 . . C
H14A -0.3170 1.1608 -0.0644 0.038 Uiso calc R 1 . . H
C8 0.2204(5) 0.8119(6) 0.4433(2) 0.0320(10) Uani d . 1 . . C
C21 0.0295(6) 1.3174(6) 0.2755(2) 0.0387(11) Uani d . 1 . . C
C2 0.3833(5) 0.7216(6) 0.5312(2) 0.0354(10) Uani d . 1 . . C
C3 0.1149(6) 0.7560(6) 0.4959(2) 0.0338(10) Uani d . 1 . . C
C10 -0.4293(6) 0.9612(7) 0.2879(2) 0.0459(12) Uani d . 1 . . C
H10B -0.4574 0.8545 0.2876 0.069 Uiso calc R 1 . . H
H10C -0.3948 1.0024 0.2429 0.069 Uiso calc R 1 . . H
H10D -0.5347 1.0570 0.3039 0.069 Uiso calc R 1 . . H
C20 -0.1002(6) 0.6923(6) 0.1568(2) 0.0415(11) Uani d . 1 . . C
H20A -0.0388 0.6833 0.1967 0.062 Uiso calc R 1 . . H
H20B -0.0242 0.5989 0.1303 0.062 Uiso calc R 1 . . H
H20C -0.2132 0.6759 0.1693 0.062 Uiso calc R 1 . . H
C1 0.5312(6) 0.6731(7) 0.5786(2) 0.0486(13) Uani d . 1 . . C
H1B 0.5665 0.7760 0.5774 0.073 Uiso calc R 1 . . H
H1C 0.6344 0.5701 0.5657 0.073 Uiso calc R 1 . . H
H1D 0.4885 0.6418 0.6235 0.073 Uiso calc R 1 . . H
C11 -0.3557(6) 1.8458(6) -0.1093(2) 0.0433(11) Uani d . 1 . . C
H11A -0.2487 1.8759 -0.1162 0.065 Uiso calc R 1 . . H
H11B -0.4524 1.9404 -0.0887 0.065 Uiso calc R 1 . . H
H11C -0.3930 1.8360 -0.1520 0.065 Uiso calc R 1 . . H

loop_
_atom_site_aniso_label
_atom_site_aniso_U_11
_atom_site_aniso_U_22
_atom_site_aniso_U_33
_atom_site_aniso_U_12
_atom_site_aniso_U_13
_atom_site_aniso_U_23
Co1 0.0349(3) 0.0345(4) 0.0248(3) -0.0162(3) -0.0019(2) -0.0018(3)
S2 0.0952(11) 0.0582(9) 0.0383(7) -0.0429(9) -0.0101(7) -0.0056(7)
S1 0.0449(8) 0.0568(9) 0.0552(8) -0.0046(7) -0.0029(6) -0.0093(7)
N8 0.041(2) 0.032(2) 0.0287(19) -0.0139(18) -0.0046(16) -0.0014(17)
N6 0.039(2) 0.0272(19) 0.0311(19) -0.0148(17) -0.0033(15) -0.0064(16)
N7 0.036(2) 0.029(2) 0.033(2) -0.0164(17) -0.0025(15) -0.0012(16)
N5 0.0343(19) 0.030(2) 0.0244(18) -0.0141(16) -0.0027(14) -0.0039(16)
N4 0.0293(19) 0.036(2) 0.0259(18) -0.0186(17) -0.0005(14) 0.0017(16)
N3 0.0251(19) 0.046(2) 0.031(2) -0.0181(17) 0.0026(15) 0.0014(17)
N2 0.038(2) 0.055(3) 0.0209(18) -0.0187(19) -0.0013(15) 0.0018(17)
N1 0.0294(19) 0.048(2) 0.029(2) -0.0157(18) -0.0003(15) -0.0057(18)
C6 0.029(2) 0.032(2) 0.023(2) -0.0142(19) -0.0005(16) -0.0021(18)
C18 0.026(2) 0.026(2) 0.029(2) -0.0105(18) 0.0017(17) -0.0041(18)
C17 0.034(2) 0.030(2) 0.026(2) -0.014(2) -0.0036(17) -0.0050(19)
C12 0.032(2) 0.029(2) 0.035(2) -0.013(2) 0.0014(18) -0.003(2)
C19 0.030(2) 0.033(2) 0.032(2) -0.014(2) 0.0003(18) -0.003(2)
C13 0.028(2) 0.032(2) 0.028(2) -0.0122(19) -0.0024(17) -0.0023(19)
C7 0.036(2) 0.040(3) 0.025(2) -0.021(2) 0.0067(18) -0.003(2)
C16 0.028(2) 0.030(2) 0.028(2) -0.0120(19) -0.0013(17) -0.0058(19)
C15 0.023(2) 0.027(2) 0.033(2) -0.0120(18) 0.0033(17) -0.0058(19)
C5 0.029(2) 0.038(3) 0.032(2) -0.016(2) 0.0042(18) -0.006(2)
C9 0.035(2) 0.038(3) 0.029(2) -0.017(2) 0.0028(18) -0.008(2)
N10 0.051(2) 0.043(2) 0.043(2) -0.024(2) 0.0004(18) -0.006(2)
N9 0.037(2) 0.047(3) 0.037(2) -0.011(2) -0.0016(17) -0.0051(19)
C4 0.033(2) 0.051(3) 0.029(2) -0.024(2) 0.0062(18) -0.001(2)
C22 0.035(3) 0.053(3) 0.026(2) -0.025(3) -0.0015(19) -0.006(2)
C14 0.043(3) 0.030(2) 0.028(2) -0.018(2) -0.0066(18) -0.004(2)
C8 0.033(2) 0.036(2) 0.028(2) -0.013(2) 0.0003(18) -0.007(2)
C21 0.039(3) 0.039(3) 0.036(3) -0.016(2) -0.005(2) 0.007(2)
C2 0.030(2) 0.045(3) 0.031(2) -0.015(2) -0.0003(18) -0.005(2)
C3 0.035(2) 0.040(3) 0.026(2) -0.014(2) 0.0037(18) -0.006(2)
C10 0.033(3) 0.068(3) 0.040(3) -0.024(3) -0.004(2) -0.004(3)
C20 0.057(3) 0.035(3) 0.037(3) -0.024(2) -0.008(2) 0.002(2)
C1 0.041(3) 0.064(3) 0.040(3) -0.019(3) -0.010(2) -0.001(3)
C11 0.052(3) 0.036(3) 0.043(3) -0.019(2) -0.008(2) -0.001(2)

loop_
_atom_type_symbol
_atom_type_description
_atom_type_scat_dispersion_real
_atom_type_scat_dispersion_imag
_atom_type_scat_source
C C 0.0033 0.0016 'International Tables Vol C Tables 4.2.6.8 and 6.1.1.4'
H H 0.0000 0.0000 'International Tables Vol C Tables 4.2.6.8 and 6.1.1.4'
N N 0.0061 0.0033 'International Tables Vol C Tables 4.2.6.8 and 6.1.1.4'
S S 0.1246 0.1234 'International Tables Vol C Tables 4.2.6.8 and 6.1.1.4'
Co Co 0.3494 0.9721 'International Tables Vol C Tables 4.2.6.8 and 6.1.1.4'

loop_
_geom_angle_atom_site_label_1
_geom_angle_atom_site_label_2
_geom_angle_atom_site_label_3
_geom_angle
_geom_angle_publ_flag
N4 Co1 N5 120.65(13) yes
N9 Co1 N4 105.60(14) yes
N9 Co1 N5 103.63(14) yes
N10 Co1 N9 110.31(16) yes
N10 Co1 N4 101.89(14) yes
N10 Co1 N5 114.40(15) yes
C12 N8 C13 108.8(3) ?
C12 N8 H8A 125.6 ?
C13 N8 H8A 125.6 ?
C19 N6 C15 107.8(3) ?
C19 N6 H6A 126.1 ?
C15 N6 H6A 126.1 ?
C12 N7 C18 105.6(3) ?
C19 N5 C16 106.2(3) ?
C19 N5 Co1 123.1(3) ?
C16 N5 Co1 130.1(3) ?
C9 N4 C6 106.0(3) ?
C9 N4 Co1 134.4(3) ?
C6 N4 Co1 119.4(2) ?
C9 N3 C5 109.2(3) ?
C9 N3 H3A 125.4 ?
C5 N3 H3A 125.4 ?
C2 N2 C3 108.3(3) ?
C2 N2 H2A 125.9 ?
C3 N2 H2A 125.9 ?
C2 N1 C8 105.0(3) ?
C7 C6 N4 129.8(3) ?
C7 C6 C5 121.4(4) ?
N4 C6 C5 108.7(3) ?
C17 C18 N7 131.0(4) ?
C17 C18 C13 120.8(4) ?
N7 C18 C13 108.2(3) ?
C18 C17 C16 116.2(4) ?
C18 C17 H17A 121.9 ?
C16 C17 H17A 121.9 ?
N7 C12 N8 112.8(4) ?
N7 C12 C11 126.0(4) ?
N8 C12 C11 121.2(4) ?
N5 C19 N6 112.1(4) ?
N5 C19 C20 126.5(4) ?
N6 C19 C20 121.5(4) ?
N8 C13 C14 131.9(4) ?
N8 C13 C18 104.5(3) ?
C14 C13 C18 123.6(4) ?
C8 C7 C6 116.3(4) ?
C8 C7 H7B 121.8 ?
C6 C7 H7B 121.8 ?
C17 C16 N5 129.4(3) ?
C17 C16 C15 121.6(4) ?
N5 C16 C15 109.1(3) ?
C14 C15 C16 123.8(4) ?
C14 C15 N6 131.3(4) ?
C16 C15 N6 104.8(3) ?
C4 C5 N3 132.6(4) ?
C4 C5 C6 123.2(4) ?
N3 C5 C6 104.2(3) ?
N3 C9 N4 111.8(3) ?
N3 C9 C10 123.4(4) ?
N4 C9 C10 124.7(4) ?
C21 N10 Co1 147.6(4) yes
C22 N9 Co1 167.4(4) yes
N9 C22 S1 178.7(4) yes
N10 C21 S2 178.5(4) yes
C5 C4 C3 114.0(4) ?
C5 C4 H4A 123.0 ?
C3 C4 H4A 123.0 ?
C15 C14 C13 113.9(4) ?
C15 C14 H14A 123.0 ?
C13 C14 H14A 123.0 ?
C7 C8 N1 129.7(4) ?
C7 C8 C3 120.5(4) ?
N1 C8 C3 109.8(3) ?
N1 C2 N2 112.9(4) ?
N1 C2 C1 125.5(4) ?
N2 C2 C1 121.7(4) ?
C4 C3 N2 131.4(4) ?
C4 C3 C8 124.5(4) ?
N2 C3 C8 104.1(3) ?
C9 C10 H10B 109.5 ?
C9 C10 H10C 109.5 ?
H10B C10 H10C 109.5 ?
C9 C10 H10D 109.5 ?
H10B C10 H10D 109.5 ?
H10C C10 H10D 109.5 ?
C19 C20 H20A 109.5 ?
C19 C20 H20B 109.5 ?
H20A C20 H20B 109.5 ?
C19 C20 H20C 109.5 ?
H20A C20 H20C 109.5 ?
H20B C20 H20C 109.5 ?
C2 C1 H1B 109.5 ?
C2 C1 H1C 109.5 ?
H1B C1 H1C 109.5 ?
C2 C1 H1D 109.5 ?
H1B C1 H1D 109.5 ?
H1C C1 H1D 109.5 ?
C12 C11 H11A 109.5 ?
C12 C11 H11B 109.5 ?
H11A C11 H11B 109.5 ?
C12 C11 H11C 109.5 ?
H11A C11 H11C 109.5 ?
H11B C11 H11C 109.5 ?

loop_
_geom_bond_atom_site_label_1
_geom_bond_atom_site_label_2
_geom_bond_site_symmetry_2
_geom_bond_distance
_geom_bond_publ_flag
Co1 N4 . 2.011(3) yes
Co1 N5 . 2.014(3) yes
Co1 N9 . 1.958(4) yes
Co1 N10 . 1.943(4) yes
S1 C22 . 1.606(5) yes
S2 C21 . 1.614(5) yes
N1 C2 . 1.314(5) yes
N2 C2 . 1.347(5) yes
N3 C9 . 1.323(5) yes
N4 C9 . 1.327(5) yes
N5 C19 . 1.327(5) yes
N6 C19 . 1.342(5) yes
N7 C12 . 1.299(5) yes
N8 C12 . 1.351(5) yes
N9 C22 . 1.163(5) yes
N10 C21 . 1.162(5) yes
N8 C13 . 1.371(5) ?
N8 H8A . 0.8600 ?
N6 C15 . 1.404(5) ?
N6 H6A . 0.8600 ?
N7 C18 . 1.417(5) ?
N5 C16 . 1.392(5) ?
N4 C6 . 1.396(5) ?
N3 C5 . 1.393(5) ?
N3 H3A . 0.8600 ?
N2 C3 . 1.389(5) ?
N2 H2A . 0.8600 ?
N1 C8 . 1.402(5) ?
C6 C7 . 1.392(5) ?
C6 C5 . 1.405(5) ?
C18 C17 . 1.376(5) ?
C18 C13 . 1.419(5) ?
C17 C16 . 1.380(5) ?
C17 H17A . 0.9300 ?
C12 C11 . 1.483(6) ?
C19 C20 . 1.472(6) ?
C13 C14 . 1.377(5) ?
C7 C8 . 1.375(6) ?
C7 H7B . 0.9300 ?
C16 C15 . 1.399(5) ?
C15 C14 . 1.372(6) ?
C5 C4 . 1.373(6) ?
C9 C10 . 1.465(6) ?
C4 C3 . 1.378(5) ?
C4 H4A . 0.9300 ?
C14 H14A . 0.9300 ?
C8 C3 . 1.405(5) ?
C2 C1 . 1.481(6) ?
C10 H10B . 0.9600 ?
C10 H10C . 0.9600 ?
C10 H10D . 0.9600 ?
C20 H20A . 0.9600 ?
C20 H20B . 0.9600 ?
C20 H20C . 0.9600 ?
C1 H1B . 0.9600 ?
C1 H1C . 0.9600 ?
C1 H1D . 0.9600 ?
C11 H11A . 0.9600 ?
C11 H11B . 0.9600 ?
C11 H11C . 0.9600 ?

loop_
_geom_hbond_atom_site_label_D
_geom_hbond_atom_site_label_H
_geom_hbond_atom_site_label_A
_geom_hbond_site_symmetry_A
_geom_hbond_distance_DH
_geom_hbond_distance_HA
_geom_hbond_distance_DA
_geom_hbond_angle_DHA
N8 H8A S1 2_575 0.86 2.59 3.439(4) 172
N6 H6A N7 1_545 0.86 2.05 2.899(4) 170
N3 H3A N1 1_455 0.86 2.14 3.001(4) 177
N2 H2A S2 2_576 0.86 2.70 3.458(4) 148

loop_
_geom_torsion_atom_site_label_1
_geom_torsion_atom_site_label_2
_geom_torsion_atom_site_label_3
_geom_torsion_atom_site_label_4
_geom_torsion
N10 Co1 N5 C19 175.6(3)
N9 Co1 N5 C19 55.5(3)
N4 Co1 N5 C19 -62.2(3)
N10 Co1 N5 C16 5.8(4)
N9 Co1 N5 C16 -114.3(3)
N4 Co1 N5 C16 128.0(3)
N10 Co1 N4 C9 118.0(4)
N9 Co1 N4 C9 -126.7(4)
N5 Co1 N4 C9 -9.9(4)
N10 Co1 N4 C6 -68.0(3)
N9 Co1 N4 C6 47.2(3)
N5 Co1 N4 C6 164.0(3)
C9 N4 C6 C7 -179.4(4)
Co1 N4 C6 C7 5.1(6)
C9 N4 C6 C5 0.7(4)
Co1 N4 C6 C5 -174.8(3)
C12 N7 C18 C17 -178.3(4)
C12 N7 C18 C13 0.0(4)
N7 C18 C17 C16 179.1(4)
C13 C18 C17 C16 1.0(6)
C18 N7 C12 N8 0.4(4)
C18 N7 C12 C11 -178.8(4)
C13 N8 C12 N7 -0.7(5)
C13 N8 C12 C11 178.6(4)
C16 N5 C19 N6 -0.9(4)
Co1 N5 C19 N6 -172.8(2)
C16 N5 C19 C20 179.7(4)
Co1 N5 C19 C20 7.8(6)
C15 N6 C19 N5 0.6(4)
C15 N6 C19 C20 -180.0(4)
C12 N8 C13 C14 -179.4(4)
C12 N8 C13 C18 0.7(4)
C17 C18 C13 N8 178.1(3)
N7 C18 C13 N8 -0.4(4)
C17 C18 C13 C14 -1.9(6)
N7 C18 C13 C14 179.6(4)
N4 C6 C7 C8 -179.1(4)
C5 C6 C7 C8 0.8(6)
C18 C17 C16 N5 -179.2(4)
C18 C17 C16 C15 1.1(6)
C19 N5 C16 C17 -178.9(4)
Co1 N5 C16 C17 -7.8(6)
C19 N5 C16 C15 0.8(4)
Co1 N5 C16 C15 171.9(3)
C17 C16 C15 C14 -2.7(6)
N5 C16 C15 C14 177.6(4)
C17 C16 C15 N6 179.2(3)
N5 C16 C15 N6 -0.5(4)
C19 N6 C15 C14 -177.9(4)
C19 N6 C15 C16 0.0(4)
C9 N3 C5 C4 -179.3(5)
C9 N3 C5 C6 1.1(5)
C7 C6 C5 C4 -0.7(7)
N4 C6 C5 C4 179.3(4)
C7 C6 C5 N3 179.0(4)
N4 C6 C5 N3 -1.1(4)
C5 N3 C9 N4 -0.7(5)
C5 N3 C9 C10 -179.0(4)
C6 N4 C9 N3 0.0(5)
Co1 N4 C9 N3 174.5(3)
C6 N4 C9 C10 178.3(4)
Co1 N4 C9 C10 -7.2(7)
N9 Co1 N10 C21 -87.7(7)
N4 Co1 N10 C21 24.0(7)
N5 Co1 N10 C21 155.9(6)
N10 Co1 N9 C22 134.8(16)
N4 Co1 N9 C22 25.5(16)
N5 Co1 N9 C22 -102.3(16)
N3 C5 C4 C3 -179.7(4)
C6 C5 C4 C3 -0.2(6)
C16 C15 C14 C13 1.8(6)
N6 C15 C14 C13 179.3(4)
N8 C13 C14 C15 -179.5(4)
C18 C13 C14 C15 0.4(6)
C6 C7 C8 N1 178.8(4)
C6 C7 C8 C3 -0.1(6)
C2 N1 C8 C7 -179.2(4)
C2 N1 C8 C3 -0.3(5)
C8 N1 C2 N2 0.3(5)
C8 N1 C2 C1 180.0(4)
C3 N2 C2 N1 -0.3(5)
C3 N2 C2 C1 -179.9(4)
C5 C4 C3 N2 -179.1(4)
C5 C4 C3 C8 1.0(6)
C2 N2 C3 C4 -179.9(5)
C2 N2 C3 C8 0.1(5)
C7 C8 C3 C4 -0.8(7)
N1 C8 C3 C4 -179.9(4)
C7 C8 C3 N2 179.2(4)
N1 C8 C3 N2 0.1(5)
